data_7044578
loop_
_publ_author_name
'Ansari, Mohd. Asif'
'Mandal, Abhishek'
'Beyer, Katharina'
'Paretzki, Alexa'
'Schwederski, Brigitte'
'Kaim, W.'
'Lahiri, Goutam Kumar'

_publ_section_title
;
 Non-innocence and mixed valency in tri- and tetranuclear ruthenium
 complexes of a heteroquinone bridging ligand
;
_journal_name_full 'Dalton Trans.'
_journal_paper_doi 10.1039/C7DT03509H
_journal_year 2017
_chemical_formula_moiety 'C58 H64 N4 O18 Ru4, 2(C2 H3 N)'
_chemical_formula_sum 'C62 H70 N6 O18 Ru4'
_chemical_formula_weight 1591.52
_space_group_crystal_system monoclinic
_space_group_IT_number 14
_space_group_name_Hall '-P 2ybc'
_space_group_name_H-M_alt 'P 1 21/c 1'
_symmetry_space_group_name_Hall '-P 2ybc'
_symmetry_space_group_name_H-M 'P 1 21/c 1'
_atom_sites_solution_hydrogens geom
_atom_sites_solution_primary direct
_audit_creation_date 2016-11-10
_audit_creation_method
;
Olex2 1.2
(compiled 2016.09.09 svn.r3337 for OlexSys, GUI svn.r5227)
;
_audit_update_record
;
2017-05-30 deposited with the CCDC.
2017-10-27 downloaded from the CCDC.
;
_cell_angle_alpha 90
_cell_angle_beta 110.089(6)
_cell_angle_gamma 90
_cell_formula_units_Z 2
_cell_length_a 13.5507(7)
_cell_length_b 15.9746(6)
_cell_length_c 15.9722(7)
_cell_measurement_reflns_used 8456
_cell_measurement_temperature 293(2)
_cell_measurement_theta_max 31.2150
_cell_measurement_theta_min 2.5550
_cell_volume 3247.1(3)
_computing_cell_refinement 'CrysAlisPro 1.171.38.43 (Rigaku OD, 2015)'
_computing_data_collection 'CrysAlisPro 1.171.38.43 (Rigaku OD, 2015)'
_computing_data_reduction 'CrysAlisPro 1.171.38.43 (Rigaku OD, 2015)'
_computing_molecular_graphics 'Olex2 (Dolomanov et al., 2009)'
_computing_publication_material 'Olex2 (Dolomanov et al., 2009)'
_computing_structure_refinement 'ShelXL (Sheldrick, 2015)'
_computing_structure_solution 'ShelXT (Sheldrick, 2015)'
_diffrn_ambient_temperature 293(2)
_diffrn_detector 'CCD plate'
_diffrn_measured_fraction_theta_full 0.994
_diffrn_measured_fraction_theta_max 0.994
_diffrn_measurement_details
;
List of Runs (angles in degrees, time in seconds):

  # Type    Start    End  Width  t~exp~   \w     \q     \k     \f   Frames
#--------------------------------------------------------------------------
  1  \w    -81.00  19.00   0.50    8.00    --  -20.00 -72.00 -36.00  200
  2  \w    -41.00  50.00   0.50    8.00    --  -20.00  72.00-108.00  182
  3  \w   -110.00 -92.50   0.50    8.00    --  -20.00   0.00  36.00   35
;
_diffrn_measurement_device 'abstract diffractometer'
_diffrn_measurement_device_type 'dtrek-CrysAlisPro-abstract goniometer imported rigaku-d*trek images'
_diffrn_measurement_method '\w scans'
_diffrn_orient_matrix_type 'CrysAlisPro convention (1999,Acta A55,543-557)'
_diffrn_orient_matrix_UB_11 -0.0029667000
_diffrn_orient_matrix_UB_12 0.0351406000
_diffrn_orient_matrix_UB_13 0.0261869000
_diffrn_orient_matrix_UB_21 0.0018623000
_diffrn_orient_matrix_UB_22 -0.0269620000
_diffrn_orient_matrix_UB_23 0.0357984000
_diffrn_orient_matrix_UB_31 0.0556074000
_diffrn_orient_matrix_UB_32 0.0028790000
_diffrn_orient_matrix_UB_33 0.0163985000
_diffrn_radiation_monochromator graphite
_diffrn_radiation_probe x-ray
_diffrn_radiation_type MoK\a
_diffrn_radiation_wavelength 0.71073
_diffrn_reflns_av_R_equivalents 0.0372
_diffrn_reflns_av_unetI/netI 0.0497
_diffrn_reflns_Laue_measured_fraction_full 0.994
_diffrn_reflns_Laue_measured_fraction_max 0.994
_diffrn_reflns_limit_h_max 16
_diffrn_reflns_limit_h_min -15
_diffrn_reflns_limit_k_max 18
_diffrn_reflns_limit_k_min -18
_diffrn_reflns_limit_l_max 12
_diffrn_reflns_limit_l_min -18
_diffrn_reflns_number 12532
_diffrn_reflns_point_group_measured_fraction_full 0.994
_diffrn_reflns_point_group_measured_fraction_max 0.994
_diffrn_reflns_theta_full 25.000
_diffrn_reflns_theta_max 25.000
_diffrn_reflns_theta_min 1.862
_diffrn_source 'fine-focus sealed X-ray tube'
_diffrn_source_type 'Enhance (Mo) X-ray Source'
_exptl_absorpt_coefficient_mu 0.987
_exptl_absorpt_correction_T_max 1.00000
_exptl_absorpt_correction_T_min 0.53377
_exptl_absorpt_correction_type multi-scan
_exptl_absorpt_process_details
;
CrysAlisPro 1.171.38.43 (Rigaku Oxford Diffraction, 2015)
Empirical absorption correction using spherical harmonics,
 implemented in SCALE3 ABSPACK scaling algorithm.
;
_exptl_crystal_colour green
_exptl_crystal_colour_primary green
_exptl_crystal_density_diffrn 1.628
_exptl_crystal_description block
_exptl_crystal_F_000 1608
_exptl_crystal_size_max 0.19
_exptl_crystal_size_mid 0.111
_exptl_crystal_size_min 0.048
_refine_diff_density_max 0.634
_refine_diff_density_min -0.684
_refine_diff_density_rms 0.124
_refine_ls_extinction_method none
_refine_ls_goodness_of_fit_ref 1.045
_refine_ls_hydrogen_treatment constr
_refine_ls_matrix_type full
_refine_ls_number_parameters 415
_refine_ls_number_reflns 5678
_refine_ls_number_restraints 0
_refine_ls_restrained_S_all 1.045
_refine_ls_R_factor_all 0.0473
_refine_ls_R_factor_gt 0.0379
_refine_ls_shift/su_max 0.001
_refine_ls_shift/su_mean 0.000
_refine_ls_structure_factor_coef Fsqd
_refine_ls_weighting_details 'w=1/[\s^2^(Fo^2^)+(0.0488P)^2^+2.3160P] where P=(Fo^2^+2Fc^2^)/3'
_refine_ls_weighting_scheme calc
_refine_ls_wR_factor_gt 0.0905
_refine_ls_wR_factor_ref 0.0970
_reflns_Friedel_coverage 0.000
_reflns_number_gt 4905
_reflns_number_total 5678
_reflns_threshold_expression 'I > 2\s(I)'
_cod_data_source_file c7dt03509h2.cif
_cod_data_source_block gkl-aa-tetra-g-101116_mo
_cod_database_code 7044578
_chemical_oxdiff_formula C58H64N4O18Ru4
_shelx_space_group_comment
;
The symmetry employed for this shelxl refinement is uniquely defined
by the following loop, which should always be used as a source of
symmetry information in preference to the above space-group names.
They are only intended as comments.
;
_reflns_odcompleteness_completeness 88.35
_reflns_odcompleteness_iscentric 1
_reflns_odcompleteness_theta 31.09
_olex2_refinement_description
;
1. Fixed Uiso
 At 1.2 times of:
  All C(H) groups
 At 1.5 times of:
  All C(H,H,H) groups
2.a Aromatic/amide H refined with riding coordinates:
 C4(H4), C5(H5), C6(H6), C7(H7), C12(H12), C17(H17), C22(H22), C27(H27)
2.b Idealised Me refined as rotating group:
 C10(H10A,H10B,H10C), C14(H14A,H14B,H14C), C15(H15A,H15B,H15C), C19(H19A,H19B,
 H19C), C20(H20A,H20B,H20C), C24(H24A,H24B,H24C), C25(H25A,H25B,H25C), C29(H29A,
 H29B,H29C), C31(H31A,H31B,H31C)
;
_shelx_shelxl_version_number 2014/7
_olex2_submission_special_instructions 'No special instructions were received'
_oxdiff_exptl_absorpt_empirical_details
;
Empirical correction (ABSPACK) includes:
- Absorption correction using spherical harmonics
- Frame scaling
- Detector area scaling
;
_oxdiff_exptl_absorpt_empirical_full_max 2.023
_oxdiff_exptl_absorpt_empirical_full_min 0.574

loop_
_space_group_symop_operation_xyz
'x, y, z'
'-x, y+1/2, -z+1/2'
'-x, -y, -z'
'x, -y-1/2, z-1/2'

loop_
_atom_site_label
_atom_site_type_symbol
_atom_site_fract_x
_atom_site_fract_y
_atom_site_fract_z
_atom_site_U_iso_or_equiv
_atom_site_adp_type
_atom_site_occupancy
_atom_site_site_symmetry_order
_atom_site_calc_flag
_atom_site_refinement_flags_posn
Ru1 Ru 0.27820(2) 0.54918(2) 0.27377(2) 0.02080(11) Uani 1 1 d .
Ru2 Ru 0.68960(2) 0.67625(2) 0.63038(2) 0.01737(10) Uani 1 1 d .
O1 O 0.33514(19) 0.44883(15) 0.35616(15) 0.0187(5) Uani 1 1 d .
O2 O 0.1903(2) 0.47588(18) 0.17269(17) 0.0285(6) Uani 1 1 d .
O3 O 0.4050(2) 0.53818(17) 0.23747(18) 0.0282(6) Uani 1 1 d .
O4 O 0.2302(2) 0.64314(17) 0.18560(18) 0.0292(6) Uani 1 1 d .
O5 O 0.1526(2) 0.56351(18) 0.31244(17) 0.0287(6) Uani 1 1 d .
O6 O 0.8324(2) 0.67530(16) 0.72704(17) 0.0243(6) Uani 1 1 d .
O7 O 0.74772(19) 0.64203(16) 0.53627(16) 0.0233(6) Uani 1 1 d .
O8 O 0.72046(19) 0.79522(16) 0.60784(16) 0.0223(6) Uani 1 1 d .
O9 O 0.62939(19) 0.71048(17) 0.72492(16) 0.0235(6) Uani 1 1 d .
N1 N 0.3698(2) 0.61326(19) 0.38373(19) 0.0181(7) Uani 1 1 d .
N2 N 0.5443(2) 0.66717(19) 0.53588(19) 0.0192(7) Uani 1 1 d .
C1 C 0.4155(3) 0.4739(2) 0.4264(2) 0.0214(8) Uani 1 1 d .
C2 C 0.4354(3) 0.5592(2) 0.4410(2) 0.0192(8) Uani 1 1 d .
C3 C 0.3800(3) 0.6964(2) 0.4122(2) 0.0197(8) Uani 1 1 d .
C4 C 0.3032(3) 0.7550(2) 0.3685(2) 0.0250(9) Uani 1 1 d .
H4 H 0.2486 0.7398 0.3170 0.030 Uiso 1 1 calc R
C5 C 0.3077(3) 0.8340(3) 0.4005(3) 0.0317(10) Uani 1 1 d .
H5 H 0.2547 0.8717 0.3716 0.038 Uiso 1 1 calc R
C6 C 0.3898(3) 0.8599(3) 0.4756(3) 0.0318(10) Uani 1 1 d .
H6 H 0.3908 0.9141 0.4971 0.038 Uiso 1 1 calc R
C7 C 0.4690(3) 0.8052(2) 0.5175(3) 0.0240(8) Uani 1 1 d .
H7 H 0.5255 0.8233 0.5662 0.029 Uiso 1 1 calc R
C8 C 0.4662(3) 0.7230(2) 0.4883(2) 0.0194(8) Uani 1 1 d .
C9 C 0.5209(3) 0.5859(2) 0.5158(2) 0.0195(8) Uani 1 1 d .
C10 C 0.1540(4) 0.3722(4) 0.0608(3) 0.0563(15) Uani 1 1 d .
H10A H 0.1349 0.3300 0.0951 0.084 Uiso 1 1 calc GR
H10B H 0.1878 0.3464 0.0235 0.084 Uiso 1 1 calc GR
H10C H 0.0921 0.4012 0.0243 0.084 Uiso 1 1 calc GR
C11 C 0.2286(4) 0.4337(3) 0.1229(3) 0.0358(11) Uani 1 1 d .
C12 C 0.3314(4) 0.4390(3) 0.1237(3) 0.0407(12) Uani 1 1 d .
H12 H 0.3483 0.4045 0.0837 0.049 Uiso 1 1 calc R
C13 C 0.4109(3) 0.4888(3) 0.1762(3) 0.0305(10) Uani 1 1 d .
C14 C 0.5141(4) 0.4871(3) 0.1639(3) 0.0470(12) Uani 1 1 d .
H14A H 0.5239 0.5384 0.1363 0.070 Uiso 1 1 calc GR
H14B H 0.5165 0.4407 0.1265 0.070 Uiso 1 1 calc GR
H14C H 0.5687 0.4813 0.2208 0.070 Uiso 1 1 calc GR
C15 C 0.1062(4) 0.7185(3) 0.0696(3) 0.0512(13) Uani 1 1 d .
H15A H 0.1427 0.7711 0.0814 0.077 Uiso 1 1 calc GR
H15B H 0.0318 0.7285 0.0469 0.077 Uiso 1 1 calc GR
H15C H 0.1263 0.6879 0.0263 0.077 Uiso 1 1 calc GR
C16 C 0.1342(4) 0.6684(3) 0.1549(3) 0.0333(10) Uani 1 1 d .
C17 C 0.0604(3) 0.6550(3) 0.1950(3) 0.0378(11) Uani 1 1 d .
H17 H -0.0052 0.6795 0.1681 0.045 Uiso 1 1 calc R
C18 C 0.0743(3) 0.6083(3) 0.2718(3) 0.0358(10) Uani 1 1 d .
C19 C -0.0064(4) 0.6128(4) 0.3173(3) 0.0539(14) Uani 1 1 d .
H19A H -0.0393 0.5591 0.3141 0.081 Uiso 1 1 calc GR
H19B H -0.0585 0.6539 0.2881 0.081 Uiso 1 1 calc GR
H19C H 0.0274 0.6282 0.3786 0.081 Uiso 1 1 calc GR
C20 C 1.0100(3) 0.6408(4) 0.7988(3) 0.0455(12) Uani 1 1 d .
H20A H 1.0142 0.6897 0.8347 0.068 Uiso 1 1 calc GR
H20B H 1.0718 0.6371 0.7825 0.068 Uiso 1 1 calc GR
H20C H 1.0049 0.5919 0.8320 0.068 Uiso 1 1 calc GR
C21 C 0.9149(3) 0.6466(3) 0.7163(3) 0.0311(10) Uani 1 1 d .
C22 C 0.9230(3) 0.6222(3) 0.6354(3) 0.0338(10) Uani 1 1 d .
H22 H 0.9890 0.6048 0.6367 0.041 Uiso 1 1 calc R
C23 C 0.8439(3) 0.6208(3) 0.5535(3) 0.0310(10) Uani 1 1 d .
C24 C 0.8692(4) 0.5933(4) 0.4733(3) 0.0583(16) Uani 1 1 d .
H24A H 0.8319 0.5425 0.4501 0.088 Uiso 1 1 calc GR
H24B H 0.9434 0.5836 0.4900 0.088 Uiso 1 1 calc GR
H24C H 0.8484 0.6361 0.4285 0.088 Uiso 1 1 calc GR
C25 C 0.7655(4) 0.9357(3) 0.6398(3) 0.0386(11) Uani 1 1 d .
H25A H 0.8321 0.9267 0.6324 0.058 Uiso 1 1 calc GR
H25B H 0.7738 0.9754 0.6868 0.058 Uiso 1 1 calc GR
H25C H 0.7160 0.9569 0.5853 0.058 Uiso 1 1 calc GR
C26 C 0.7259(3) 0.8543(3) 0.6633(3) 0.0269(9) Uani 1 1 d .
C27 C 0.6944(3) 0.8497(3) 0.7365(3) 0.0283(9) Uani 1 1 d .
H27 H 0.7084 0.8962 0.7738 0.034 Uiso 1 1 calc R
C28 C 0.6433(3) 0.7821(3) 0.7609(3) 0.0288(9) Uani 1 1 d .
C29 C 0.5967(4) 0.7956(3) 0.8326(3) 0.0391(11) Uani 1 1 d .
H29A H 0.5401 0.8352 0.8123 0.059 Uiso 1 1 calc GR
H29B H 0.6497 0.8169 0.8852 0.059 Uiso 1 1 calc GR
H29C H 0.5704 0.7435 0.8463 0.059 Uiso 1 1 calc GR
N3 N 0.7836(4) 0.4164(3) 0.3218(3) 0.0613(12) Uani 1 1 d .
C30 C 0.7182(4) 0.3773(4) 0.3319(4) 0.0593(15) Uani 1 1 d .
C31 C 0.6339(5) 0.3228(5) 0.3402(5) 0.095(3) Uani 1 1 d .
H31A H 0.5667 0.3461 0.3063 0.142 Uiso 1 1 calc GR
H31B H 0.6399 0.3190 0.4018 0.142 Uiso 1 1 calc GR
H31C H 0.6403 0.2680 0.3180 0.142 Uiso 1 1 calc GR

loop_
_atom_site_aniso_label
_atom_site_aniso_U_11
_atom_site_aniso_U_22
_atom_site_aniso_U_33
_atom_site_aniso_U_23
_atom_site_aniso_U_13
_atom_site_aniso_U_12
Ru1 0.01655(18) 0.02414(19) 0.01624(17) 0.00164(13) -0.00139(14) 0.00007(13)
Ru2 0.01418(18) 0.01900(18) 0.01534(16) -0.00234(12) 0.00047(13) -0.00055(12)
O1 0.0143(13) 0.0195(14) 0.0154(12) -0.0004(11) -0.0036(11) 0.0023(11)
O2 0.0269(15) 0.0362(17) 0.0170(13) -0.0011(13) 0.0004(12) -0.0061(13)
O3 0.0218(15) 0.0324(16) 0.0270(15) -0.0022(13) 0.0039(13) -0.0009(12)
O4 0.0246(16) 0.0322(16) 0.0236(14) 0.0061(13) -0.0012(13) 0.0018(13)
O5 0.0191(15) 0.0390(17) 0.0247(14) 0.0025(13) 0.0034(13) 0.0016(13)
O6 0.0177(14) 0.0290(15) 0.0203(13) -0.0014(12) -0.0012(12) -0.0024(12)
O7 0.0215(14) 0.0263(15) 0.0198(13) -0.0023(12) 0.0043(12) 0.0025(12)
O8 0.0214(14) 0.0212(14) 0.0194(12) -0.0032(12) 0.0007(12) -0.0024(12)
O9 0.0222(14) 0.0278(15) 0.0191(13) -0.0028(12) 0.0054(12) -0.0007(12)
N1 0.0136(16) 0.0188(16) 0.0170(15) 0.0008(13) -0.0011(13) 0.0008(13)
N2 0.0136(16) 0.0233(17) 0.0173(15) -0.0004(14) 0.0008(14) 0.0000(13)
C1 0.016(2) 0.025(2) 0.0186(19) -0.0012(17) -0.0003(17) 0.0010(16)
C2 0.0151(19) 0.022(2) 0.0161(17) -0.0002(16) -0.0002(16) 0.0013(16)
C3 0.020(2) 0.0203(19) 0.0171(18) 0.0011(16) 0.0040(17) 0.0001(16)
C4 0.016(2) 0.024(2) 0.025(2) 0.0046(18) -0.0047(17) 0.0010(17)
C5 0.025(2) 0.021(2) 0.039(2) 0.008(2) -0.004(2) 0.0100(18)
C6 0.034(2) 0.019(2) 0.039(2) -0.0047(19) 0.007(2) 0.0002(19)
C7 0.020(2) 0.022(2) 0.0236(19) -0.0018(17) -0.0007(17) 0.0002(17)
C8 0.0168(19) 0.0212(19) 0.0186(18) 0.0063(16) 0.0040(16) 0.0039(16)
C9 0.016(2) 0.0178(19) 0.0209(18) -0.0020(16) 0.0019(17) -0.0004(16)
C10 0.061(4) 0.073(4) 0.034(3) -0.019(3) 0.015(3) -0.025(3)
C11 0.047(3) 0.040(3) 0.018(2) -0.001(2) 0.008(2) -0.012(2)
C12 0.054(3) 0.039(3) 0.030(2) -0.007(2) 0.016(2) -0.007(2)
C13 0.036(2) 0.033(2) 0.023(2) 0.002(2) 0.010(2) 0.004(2)
C14 0.044(3) 0.053(3) 0.048(3) -0.004(3) 0.022(3) 0.002(3)
C15 0.052(3) 0.048(3) 0.034(2) 0.013(2) -0.010(2) 0.001(3)
C16 0.032(3) 0.029(2) 0.028(2) 0.0000(19) -0.004(2) 0.000(2)
C17 0.021(2) 0.043(3) 0.037(2) 0.007(2) -0.006(2) 0.010(2)
C18 0.023(2) 0.045(3) 0.036(2) 0.004(2) 0.007(2) 0.004(2)
C19 0.027(3) 0.078(4) 0.057(3) 0.012(3) 0.016(3) 0.013(3)
C20 0.018(2) 0.072(4) 0.036(2) 0.007(3) -0.003(2) -0.003(2)
C21 0.022(2) 0.035(2) 0.033(2) 0.005(2) 0.005(2) -0.0071(19)
C22 0.017(2) 0.045(3) 0.039(2) 0.001(2) 0.009(2) 0.0006(19)
C23 0.029(2) 0.034(2) 0.029(2) 0.001(2) 0.010(2) 0.004(2)
C24 0.045(3) 0.094(5) 0.042(3) -0.009(3) 0.022(3) 0.024(3)
C25 0.046(3) 0.026(2) 0.040(3) -0.006(2) 0.010(2) -0.008(2)
C26 0.023(2) 0.025(2) 0.028(2) -0.0034(19) 0.0019(19) -0.0024(18)
C27 0.031(2) 0.028(2) 0.0205(19) -0.0097(18) 0.0013(19) 0.0002(19)
C28 0.023(2) 0.037(3) 0.023(2) -0.003(2) 0.0037(18) 0.0052(19)
C29 0.040(3) 0.049(3) 0.030(2) -0.011(2) 0.015(2) -0.003(2)
N3 0.057(3) 0.067(3) 0.054(3) 0.004(3) 0.011(3) -0.006(3)
C30 0.046(3) 0.080(4) 0.054(3) 0.016(3) 0.020(3) 0.009(3)
C31 0.065(5) 0.124(7) 0.111(6) 0.031(5) 0.050(5) 0.004(4)

loop_
_atom_type_symbol
_atom_type_description
_atom_type_scat_dispersion_real
_atom_type_scat_dispersion_imag
_atom_type_scat_source
C C 0.0033 0.0016 'International Tables Vol C Tables 4.2.6.8 and 6.1.1.4'
H H 0.0000 0.0000 'International Tables Vol C Tables 4.2.6.8 and 6.1.1.4'
N N 0.0061 0.0033 'International Tables Vol C Tables 4.2.6.8 and 6.1.1.4'
O O 0.0106 0.0060 'International Tables Vol C Tables 4.2.6.8 and 6.1.1.4'
Ru Ru -1.2594 0.8363 'International Tables Vol C Tables 4.2.6.8 and 6.1.1.4'

loop_
_geom_angle_atom_site_label_1
_geom_angle_atom_site_label_2
_geom_angle_atom_site_label_3
_geom_angle
_geom_angle_site_symmetry_1
_geom_angle_site_symmetry_3
O2 Ru1 O1 92.78(10) . .
O2 Ru1 N1 174.44(11) . .
O3 Ru1 O1 86.90(10) . .
O3 Ru1 O2 92.69(11) . .
O3 Ru1 O4 88.06(11) . .
O3 Ru1 O5 178.21(11) . .
O3 Ru1 N1 87.96(11) . .
O4 Ru1 O1 174.39(10) . .
O4 Ru1 O2 84.99(11) . .
O4 Ru1 O5 91.47(11) . .
O4 Ru1 N1 100.56(11) . .
O5 Ru1 O1 93.64(10) . .
O5 Ru1 O2 88.99(11) . .
O5 Ru1 N1 90.42(11) . .
N1 Ru1 O1 81.74(11) . .
O6 Ru2 O1 93.49(10) . 3_666
O6 Ru2 O9 87.58(10) . .
O6 Ru2 N2 175.22(11) . .
O7 Ru2 O1 86.17(10) . 3_666
O7 Ru2 O6 92.93(10) . .
O7 Ru2 O8 87.93(10) . .
O7 Ru2 O9 179.45(11) . .
O7 Ru2 N2 87.33(11) . .
O8 Ru2 O1 174.09(9) . 3_666
O8 Ru2 O6 86.57(10) . .
O8 Ru2 O9 92.31(10) . .
O8 Ru2 N2 98.22(11) . .
O9 Ru2 O1 93.60(10) . 3_666
O9 Ru2 N2 92.14(11) . .
N2 Ru2 O1 81.76(11) . 3_666
Ru1 O1 Ru2 142.27(13) . 3_666
C1 O1 Ru1 109.0(2) . .
C1 O1 Ru2 108.8(2) . 3_666
C11 O2 Ru1 123.3(3) . .
C13 O3 Ru1 124.1(3) . .
C16 O4 Ru1 122.9(3) . .
C18 O5 Ru1 123.9(2) . .
C21 O6 Ru2 123.7(3) . .
C23 O7 Ru2 123.1(2) . .
C26 O8 Ru2 122.8(2) . .
C28 O9 Ru2 123.2(2) . .
C2 N1 Ru1 109.1(2) . .
C2 N1 C3 114.8(3) . .
C3 N1 Ru1 136.1(2) . .
C8 N2 Ru2 136.0(3) . .
C9 N2 Ru2 109.5(2) . .
C9 N2 C8 114.5(3) . .
O1 C1 C2 119.5(3) . .
O1 C1 C9 119.4(3) . 3_666
C2 C1 C9 121.1(4) . 3_666
N1 C2 C1 117.9(3) . .
N1 C2 C9 122.5(3) . .
C1 C2 C9 119.5(3) . .
N1 C3 C4 120.1(3) . .
N1 C3 C8 121.4(3) . .
C4 C3 C8 118.5(3) . .
C3 C4 H4 119.8 . .
C5 C4 C3 120.4(4) . .
C5 C4 H4 119.8 . .
C4 C5 H5 119.2 . .
C4 C5 C6 121.5(4) . .
C6 C5 H5 119.2 . .
C5 C6 H6 120.2 . .
C7 C6 C5 119.6(4) . .
C7 C6 H6 120.2 . .
C6 C7 H7 119.6 . .
C6 C7 C8 120.8(4) . .
C8 C7 H7 119.6 . .
N2 C8 C3 121.3(3) . .
C7 C8 N2 119.6(3) . .
C7 C8 C3 119.1(3) . .
N2 C9 C1 117.3(3) . 3_666
N2 C9 C2 123.3(3) . .
C1 C9 C2 119.4(3) 3_666 .
H10A C10 H10B 109.5 . .
H10A C10 H10C 109.5 . .
H10B C10 H10C 109.5 . .
C11 C10 H10A 109.5 . .
C11 C10 H10B 109.5 . .
C11 C10 H10C 109.5 . .
O2 C11 C10 115.3(4) . .
O2 C11 C12 125.4(4) . .
C12 C11 C10 119.2(4) . .
C11 C12 H12 116.0 . .
C13 C12 C11 128.0(4) . .
C13 C12 H12 116.0 . .
O3 C13 C12 125.7(4) . .
O3 C13 C14 115.0(4) . .
C12 C13 C14 119.3(4) . .
C13 C14 H14A 109.5 . .
C13 C14 H14B 109.5 . .
C13 C14 H14C 109.5 . .
H14A C14 H14B 109.5 . .
H14A C14 H14C 109.5 . .
H14B C14 H14C 109.5 . .
H15A C15 H15B 109.5 . .
H15A C15 H15C 109.5 . .
H15B C15 H15C 109.5 . .
C16 C15 H15A 109.5 . .
C16 C15 H15B 109.5 . .
C16 C15 H15C 109.5 . .
O4 C16 C15 114.7(4) . .
O4 C16 C17 125.0(4) . .
C17 C16 C15 120.2(4) . .
C16 C17 H17 116.8 . .
C16 C17 C18 126.4(4) . .
C18 C17 H17 116.8 . .
O5 C18 C17 126.4(4) . .
O5 C18 C19 113.6(4) . .
C17 C18 C19 119.9(4) . .
C18 C19 H19A 109.5 . .
C18 C19 H19B 109.5 . .
C18 C19 H19C 109.5 . .
H19A C19 H19B 109.5 . .
H19A C19 H19C 109.5 . .
H19B C19 H19C 109.5 . .
H20A C20 H20B 109.5 . .
H20A C20 H20C 109.5 . .
H20B C20 H20C 109.5 . .
C21 C20 H20A 109.5 . .
C21 C20 H20B 109.5 . .
C21 C20 H20C 109.5 . .
O6 C21 C20 115.7(4) . .
O6 C21 C22 125.4(4) . .
C22 C21 C20 118.8(4) . .
C21 C22 H22 116.4 . .
C23 C22 C21 127.1(4) . .
C23 C22 H22 116.4 . .
O7 C23 C22 127.0(3) . .
O7 C23 C24 114.1(4) . .
C22 C23 C24 119.0(4) . .
C23 C24 H24A 109.5 . .
C23 C24 H24B 109.5 . .
C23 C24 H24C 109.5 . .
H24A C24 H24B 109.5 . .
H24A C24 H24C 109.5 . .
H24B C24 H24C 109.5 . .
H25A C25 H25B 109.5 . .
H25A C25 H25C 109.5 . .
H25B C25 H25C 109.5 . .
C26 C25 H25A 109.5 . .
C26 C25 H25B 109.5 . .
C26 C25 H25C 109.5 . .
O8 C26 C25 114.0(3) . .
O8 C26 C27 126.0(4) . .
C27 C26 C25 120.0(4) . .
C26 C27 H27 116.5 . .
C26 C27 C28 127.0(4) . .
C28 C27 H27 116.5 . .
O9 C28 C27 125.4(3) . .
O9 C28 C29 116.2(4) . .
C27 C28 C29 118.4(4) . .
C28 C29 H29A 109.5 . .
C28 C29 H29B 109.5 . .
C28 C29 H29C 109.5 . .
H29A C29 H29B 109.5 . .
H29A C29 H29C 109.5 . .
H29B C29 H29C 109.5 . .
N3 C30 C31 176.1(7) . .
C30 C31 H31A 109.5 . .
C30 C31 H31B 109.5 . .
C30 C31 H31C 109.5 . .
H31A C31 H31B 109.5 . .
H31A C31 H31C 109.5 . .
H31B C31 H31C 109.5 . .

loop_
_geom_bond_atom_site_label_1
_geom_bond_atom_site_label_2
_geom_bond_distance
_geom_bond_site_symmetry_2
Ru1 O1 2.049(2) .
Ru1 O2 2.019(3) .
Ru1 O3 2.001(2) .
Ru1 O4 2.008(3) .
Ru1 O5 2.013(2) .
Ru1 N1 2.044(3) .
Ru2 O1 2.050(2) 3_666
Ru2 O6 2.019(3) .
Ru2 O7 1.998(2) .
Ru2 O8 2.005(3) .
Ru2 O9 2.023(2) .
Ru2 N2 2.033(3) .
O1 Ru2 2.049(2) 3_666
O1 C1 1.329(4) .
O2 C11 1.281(5) .
O3 C13 1.281(5) .
O4 C16 1.287(5) .
O5 C18 1.259(5) .
O6 C21 1.273(5) .
O7 C23 1.282(5) .
O8 C26 1.279(5) .
O9 C28 1.264(5) .
N1 C2 1.347(5) .
N1 C3 1.395(5) .
N2 C8 1.392(5) .
N2 C9 1.348(5) .
C1 C2 1.393(5) .
C1 C9 1.401(5) 3_666
C2 C9 1.414(5) .
C3 C4 1.397(5) .
C3 C8 1.430(5) .
C4 H4 0.9300 .
C4 C5 1.354(5) .
C5 H5 0.9300 .
C5 C6 1.389(6) .
C6 H6 0.9300 .
C6 C7 1.368(6) .
C7 H7 0.9300 .
C7 C8 1.391(5) .
C9 C1 1.401(5) 3_666
C10 H10A 0.9600 .
C10 H10B 0.9600 .
C10 H10C 0.9600 .
C10 C11 1.510(6) .
C11 C12 1.392(6) .
C12 H12 0.9300 .
C12 C13 1.368(6) .
C13 C14 1.477(6) .
C14 H14A 0.9600 .
C14 H14B 0.9600 .
C14 H14C 0.9600 .
C15 H15A 0.9600 .
C15 H15B 0.9600 .
C15 H15C 0.9600 .
C15 C16 1.512(6) .
C16 C17 1.378(6) .
C17 H17 0.9300 .
C17 C18 1.392(6) .
C18 C19 1.508(5) .
C19 H19A 0.9600 .
C19 H19B 0.9600 .
C19 H19C 0.9600 .
C20 H20A 0.9600 .
C20 H20B 0.9600 .
C20 H20C 0.9600 .
C20 C21 1.496(6) .
C21 C22 1.389(6) .
C22 H22 0.9300 .
C22 C23 1.377(6) .
C23 C24 1.500(5) .
C24 H24A 0.9600 .
C24 H24B 0.9600 .
C24 H24C 0.9600 .
C25 H25A 0.9600 .
C25 H25B 0.9600 .
C25 H25C 0.9600 .
C25 C26 1.502(5) .
C26 C27 1.377(5) .
C27 H27 0.9300 .
C27 C28 1.408(6) .
C28 C29 1.503(5) .
C29 H29A 0.9600 .
C29 H29B 0.9600 .
C29 H29C 0.9600 .
N3 C30 1.140(6) .
C30 C31 1.478(8) .
C31 H31A 0.9600 .
C31 H31B 0.9600 .
C31 H31C 0.9600 .

loop_
_geom_torsion_atom_site_label_1
_geom_torsion_atom_site_label_2
_geom_torsion_atom_site_label_3
_geom_torsion_atom_site_label_4
_geom_torsion
_geom_torsion_site_symmetry_1
_geom_torsion_site_symmetry_4
Ru1 O1 C1 C2 10.8(4) . .
Ru1 O1 C1 C9 -168.8(3) . 3_666
Ru1 O2 C11 C10 170.6(3) . .
Ru1 O2 C11 C12 -7.8(6) . .
Ru1 O3 C13 C12 3.0(6) . .
Ru1 O3 C13 C14 -176.6(3) . .
Ru1 O4 C16 C15 -161.1(3) . .
Ru1 O4 C16 C17 20.8(6) . .
Ru1 O5 C18 C17 0.0(7) . .
Ru1 O5 C18 C19 -176.5(3) . .
Ru1 N1 C2 C1 -13.2(4) . .
Ru1 N1 C2 C9 168.5(3) . .
Ru1 N1 C3 C4 13.3(5) . .
Ru1 N1 C3 C8 -169.1(2) . .
Ru2 O1 C1 C2 -168.2(3) 3_666 .
Ru2 O1 C1 C9 12.2(4) 3_666 3_666
Ru2 O6 C21 C20 -172.1(3) . .
Ru2 O6 C21 C22 8.9(6) . .
Ru2 O7 C23 C22 -3.8(6) . .
Ru2 O7 C23 C24 177.1(3) . .
Ru2 O8 C26 C25 171.3(3) . .
Ru2 O8 C26 C27 -12.1(6) . .
Ru2 O9 C28 C27 5.3(6) . .
Ru2 O9 C28 C29 -177.6(3) . .
Ru2 N2 C8 C3 167.0(2) . .
Ru2 N2 C8 C7 -16.2(5) . .
Ru2 N2 C9 C1 13.7(4) . 3_666
Ru2 N2 C9 C2 -167.3(3) . .
O1 C1 C2 N1 1.7(5) . .
O1 C1 C2 C9 180.0(3) . .
O2 C11 C12 C13 0.0(8) . .
O4 C16 C17 C18 -4.0(8) . .
O6 C21 C22 C23 -3.0(8) . .
O8 C26 C27 C28 -5.2(7) . .
N1 C2 C9 N2 -0.3(5) . .
N1 C2 C9 C1 178.6(3) . 3_666
N1 C3 C4 C5 174.1(3) . .
N1 C3 C8 N2 1.1(5) . .
N1 C3 C8 C7 -175.7(3) . .
C1 C2 C9 N2 -178.5(3) . .
C1 C2 C9 C1 0.4(5) . 3_666
C2 N1 C3 C4 -166.7(3) . .
C2 N1 C3 C8 10.9(4) . .
C3 N1 C2 C1 166.8(3) . .
C3 N1 C2 C9 -11.4(5) . .
C3 C4 C5 C6 2.0(6) . .
C4 C3 C8 N2 178.7(3) . .
C4 C3 C8 C7 1.9(5) . .
C4 C5 C6 C7 1.2(6) . .
C5 C6 C7 C8 -2.8(6) . .
C6 C7 C8 N2 -175.6(3) . .
C6 C7 C8 C3 1.3(5) . .
C8 N2 C9 C1 -166.6(3) . 3_666
C8 N2 C9 C2 12.4(5) . .
C8 C3 C4 C5 -3.5(5) . .
C9 N2 C8 C3 -12.5(4) . .
C9 N2 C8 C7 164.3(3) . .
C9 C1 C2 N1 -178.7(3) 3_666 .
C9 C1 C2 C9 -0.5(6) 3_666 .
C10 C11 C12 C13 -178.3(5) . .
C11 C12 C13 O3 2.7(8) . .
C11 C12 C13 C14 -177.6(4) . .
C15 C16 C17 C18 178.1(5) . .
C16 C17 C18 O5 -7.9(8) . .
C16 C17 C18 C19 168.4(5) . .
C20 C21 C22 C23 178.1(4) . .
C21 C22 C23 O7 0.1(8) . .
C21 C22 C23 C24 179.1(5) . .
C25 C26 C27 C28 171.3(4) . .
C26 C27 C28 O9 9.0(7) . .
C26 C27 C28 C29 -168.1(4) . .
